data_7023222
loop_
_publ_author_name
'Murahashi, Tetsuro'
'Takase, Kohei'
'Usui, Kentaro'
'Kimura, Seita'
'Fujimoto, Mayu'
'Uemura, Tomohito'
'Ogoshi, Sensuke'
'Yamamoto, Koji'

_publ_section_title
;
 Trinuclear palladium addition to unsaturated carbocycles.
;
_journal_issue 29
_journal_name_full 'Dalton transactions (Cambridge, England : 2003)'
_journal_page_first 10626
_journal_page_last 10632
_journal_paper_doi 10.1039/c3dt51018b
_journal_volume 42
_journal_year 2013
_chemical_formula_moiety 'C44 H32 N6 Pd3, 2(B F4), 3(C2 H3 N)'
_chemical_formula_sum 'C50 H41 B2 F8 N9 Pd3'
_chemical_formula_weight 1260.74
_chemical_name_systematic
;
?
;
_space_group_IT_number 2
_symmetry_cell_setting triclinic
_symmetry_Int_Tables_number 2
_symmetry_space_group_name_Hall '-P 1'
_symmetry_space_group_name_H-M 'P -1'
_atom_sites_solution_hydrogens geom
_atom_sites_solution_primary direct
_atom_sites_solution_secondary difmap
_audit_creation_method SHELXL-97
_cell_angle_alpha 115.265(5)
_cell_angle_beta 98.940(4)
_cell_angle_gamma 98.087(5)
_cell_formula_units_Z 2
_cell_length_a 10.708(2)
_cell_length_b 15.246(4)
_cell_length_c 16.514(4)
_cell_measurement_reflns_used 5202
_cell_measurement_temperature 123(2)
_cell_measurement_theta_max 27.59
_cell_measurement_theta_min 3.02
_cell_volume 2342.9(10)
_computing_cell_refinement 'RAPID AUTO'
_computing_data_collection 'RAPID AUTO (Rigaku)'
_computing_data_reduction 'RAPID AUTO'
_computing_molecular_graphics 'CrystalStructure 4.0 (Rigaku, 2010)'
_computing_publication_material 'SHELXL-97 (Sheldrick, 1997)'
_computing_structure_refinement 'SHELXL-97 (Sheldrick, 1997)'
_computing_structure_solution 'DIRDIF99-PATTY (Gould, et al., 1999)'
_diffrn_ambient_temperature 123(2)
_diffrn_detector_area_resol_mean 10.000
_diffrn_measured_fraction_theta_full 0.973
_diffrn_measured_fraction_theta_max 0.973
_diffrn_measurement_device_type 'Rigaku R-AXIS RAPID'
_diffrn_measurement_method \w
_diffrn_radiation_monochromator graphite
_diffrn_radiation_source 'fine-focus sealed tube'
_diffrn_radiation_type MoK\a
_diffrn_radiation_wavelength 0.71075
_diffrn_reflns_av_R_equivalents 0.0702
_diffrn_reflns_av_sigmaI/netI 0.0945
_diffrn_reflns_limit_h_max 13
_diffrn_reflns_limit_h_min -13
_diffrn_reflns_limit_k_max 18
_diffrn_reflns_limit_k_min -18
_diffrn_reflns_limit_l_max 18
_diffrn_reflns_limit_l_min -20
_diffrn_reflns_number 19078
_diffrn_reflns_theta_full 26.00
_diffrn_reflns_theta_max 26.00
_diffrn_reflns_theta_min 3.02
_exptl_absorpt_coefficient_mu 1.219
_exptl_absorpt_correction_T_max 0.9088
_exptl_absorpt_correction_T_min 0.8878
_exptl_absorpt_correction_type multi-scan
_exptl_absorpt_process_details 'ABSCOR (Rigaku, 1995)'
_exptl_crystal_colour yellow
_exptl_crystal_density_diffrn 1.787
_exptl_crystal_density_method 'not measured'
_exptl_crystal_description block
_exptl_crystal_F_000 1248
_exptl_crystal_size_max 0.10
_exptl_crystal_size_mid 0.08
_exptl_crystal_size_min 0.08
_refine_diff_density_max 2.737
_refine_diff_density_min -1.077
_refine_diff_density_rms 0.184
_refine_ls_extinction_method none
_refine_ls_goodness_of_fit_ref 1.062
_refine_ls_hydrogen_treatment constr
_refine_ls_matrix_type full
_refine_ls_number_parameters 652
_refine_ls_number_reflns 8968
_refine_ls_number_restraints 0
_refine_ls_restrained_S_all 1.062
_refine_ls_R_factor_all 0.1195
_refine_ls_R_factor_gt 0.0810
_refine_ls_shift/su_max 0.002
_refine_ls_shift/su_mean 0.000
_refine_ls_structure_factor_coef Fsqd
_refine_ls_weighting_details 'calc w=1/[\s^2^(Fo^2^)+(0.1021P)^2^+10.5976P] where P=(Fo^2^+2Fc^2^)/3'
_refine_ls_weighting_scheme calc
_refine_ls_wR_factor_gt 0.1918
_refine_ls_wR_factor_ref 0.2121
_reflns_number_gt 6118
_reflns_number_total 8968
_reflns_threshold_expression >2sigma(I)
_cod_data_source_file c3dt51018b.txt
_cod_data_source_block shelxl1
_cod_original_cell_volume 2343.0(9)
_cod_database_code 7023222

loop_
_symmetry_equiv_pos_as_xyz
'x, y, z'
'-x, -y, -z'

loop_
_atom_site_label
_atom_site_type_symbol
_atom_site_fract_x
_atom_site_fract_y
_atom_site_fract_z
_atom_site_U_iso_or_equiv
_atom_site_adp_type
_atom_site_occupancy
_atom_site_symmetry_multiplicity
_atom_site_calc_flag
_atom_site_refinement_flags
Pd1 Pd 1.12163(6) 0.39669(5) 0.13839(5) 0.0291(2) Uani 1 1 d .
Pd2 Pd 1.14485(7) 0.22552(6) 0.13426(5) 0.0314(2) Uani 1 1 d .
Pd3 Pd 1.20963(7) 0.45565(6) 0.33447(5) 0.0326(2) Uani 1 1 d .
F1 F 0.5671(6) -0.2698(6) 0.0695(5) 0.0602(19) Uani 1 1 d .
F2 F 0.4275(6) -0.1942(5) 0.1498(5) 0.0519(17) Uani 1 1 d .
F3 F 0.4701(6) -0.3367(5) 0.1491(6) 0.069(2) Uani 1 1 d .
F4 F 0.6270(6) -0.1938(5) 0.2236(5) 0.0585(18) Uani 1 1 d .
F5 F 0.4795(11) 0.2326(7) 0.3867(7) 0.106(4) Uani 1 1 d .
F6 F 0.4362(7) 0.1185(5) 0.4384(5) 0.0577(18) Uani 1 1 d .
F7 F 0.3986(8) 0.2679(7) 0.5155(10) 0.143(6) Uani 1 1 d .
F8 F 0.6046(6) 0.2552(5) 0.5171(5) 0.0563(17) Uani 1 1 d .
N1 N 1.0862(7) 0.5268(6) 0.1307(5) 0.0301(18) Uani 1 1 d .
N2 N 0.9188(7) 0.3862(6) 0.1437(5) 0.0298(18) Uani 1 1 d .
N3 N 0.9486(7) 0.1377(6) 0.0613(6) 0.0331(19) Uani 1 1 d .
N4 N 1.1281(7) 0.1123(6) 0.1777(6) 0.0320(18) Uani 1 1 d .
N5 N 1.0613(8) 0.5392(7) 0.3487(6) 0.041(2) Uani 1 1 d .
N6 N 1.0663(8) 0.3710(6) 0.3650(6) 0.037(2) Uani 1 1 d .
N7 N 0.828(2) 0.1555(12) 0.6500(12) 0.105(5) Uani 1 1 d .
N8 N 0.9010(14) 0.0233(10) 0.4093(9) 0.079(4) Uani 1 1 d .
N9 N 0.5598(13) 0.1200(11) 0.1854(9) 0.080(4) Uani 1 1 d .
C1 C 1.3117(9) 0.4165(8) 0.1358(7) 0.033(2) Uani 1 1 d .
H1 H 1.3355 0.4454 0.0946 0.039 Uiso 1 1 calc R
C2 C 1.2959(9) 0.3102(7) 0.0979(7) 0.032(2) Uani 1 1 d .
H2 H 1.2595 0.2649 0.0346 0.038 Uiso 1 1 calc R
C3 C 1.3408(10) 0.2811(8) 0.1655(7) 0.037(2) Uani 1 1 d .
H3 H 1.3903 0.2279 0.1437 0.044 Uiso 1 1 calc R
C4 C 1.4186(9) 0.3745(7) 0.2521(7) 0.032(2) Uani 1 1 d .
H4 H 1.5120 0.3712 0.2599 0.039 Uiso 1 1 calc R
C5 C 1.3866(9) 0.4060(8) 0.3457(8) 0.040(3) Uani 1 1 d .
H5 H 1.4037 0.3689 0.3820 0.048 Uiso 1 1 calc R
C6 C 1.4065(8) 0.5112(8) 0.3896(7) 0.037(2) Uani 1 1 d .
H6 H 1.4501 0.5574 0.4558 0.044 Uiso 1 1 calc R
C7 C 1.3760(9) 0.5390(8) 0.3187(7) 0.034(2) Uani 1 1 d .
H7 H 1.3843 0.6103 0.3322 0.040 Uiso 1 1 calc R
C8 C 1.4054(9) 0.4631(7) 0.2323(7) 0.033(2) Uani 1 1 d .
H8 H 1.4922 0.4919 0.2276 0.039 Uiso 1 1 calc R
C9 C 1.1709(9) 0.5994(8) 0.1291(7) 0.037(2) Uani 1 1 d .
H9 H 1.2603 0.5982 0.1379 0.045 Uiso 1 1 calc R
C10 C 1.1330(9) 0.6767(8) 0.1151(7) 0.036(2) Uani 1 1 d .
H10 H 1.1960 0.7272 0.1150 0.044 Uiso 1 1 calc R
C11 C 1.0062(10) 0.6792(8) 0.1016(7) 0.040(2) Uani 1 1 d .
H11 H 0.9798 0.7318 0.0922 0.048 Uiso 1 1 calc R
C12 C 0.9130(9) 0.6039(8) 0.1014(7) 0.034(2) Uani 1 1 d .
C13 C 0.7748(10) 0.6006(9) 0.0876(7) 0.040(3) Uani 1 1 d .
H13 H 0.7424 0.6497 0.0753 0.048 Uiso 1 1 calc R
C14 C 0.6917(10) 0.5279(8) 0.0921(7) 0.038(2) Uani 1 1 d .
H14 H 0.6017 0.5273 0.0829 0.046 Uiso 1 1 calc R
C15 C 0.7347(9) 0.4527(8) 0.1100(7) 0.034(2) Uani 1 1 d .
C16 C 0.6519(9) 0.3795(8) 0.1174(7) 0.037(2) Uani 1 1 d .
H16 H 0.5606 0.3731 0.1037 0.044 Uiso 1 1 calc R
C17 C 0.7036(9) 0.3164(8) 0.1449(7) 0.036(2) Uani 1 1 d .
H17 H 0.6494 0.2692 0.1553 0.043 Uiso 1 1 calc R
C18 C 0.8376(9) 0.3227(7) 0.1576(7) 0.032(2) Uani 1 1 d .
H18 H 0.8723 0.2790 0.1771 0.038 Uiso 1 1 calc R
C19 C 0.8694(8) 0.4539(7) 0.1228(6) 0.028(2) Uani 1 1 d .
C20 C 0.9574(9) 0.5278(7) 0.1166(7) 0.031(2) Uani 1 1 d .
C21 C 0.8631(9) 0.1438(8) -0.0020(7) 0.035(2) Uani 1 1 d .
H21 H 0.8894 0.1920 -0.0218 0.042 Uiso 1 1 calc R
C22 C 0.7356(11) 0.0837(9) -0.0420(8) 0.048(3) Uani 1 1 d .
H22 H 0.6778 0.0918 -0.0868 0.058 Uiso 1 1 calc R
C23 C 0.6983(11) 0.0145(8) -0.0148(8) 0.048(3) Uani 1 1 d .
H23 H 0.6128 -0.0268 -0.0404 0.058 Uiso 1 1 calc R
C24 C 0.7846(9) 0.0032(7) 0.0506(8) 0.037(2) Uani 1 1 d .
C25 C 0.7523(11) -0.0673(8) 0.0844(8) 0.049(3) Uani 1 1 d .
H25 H 0.6667 -0.1081 0.0622 0.059 Uiso 1 1 calc R
C26 C 0.8367(10) -0.0781(8) 0.1453(8) 0.044(3) Uani 1 1 d .
H26 H 0.8102 -0.1240 0.1677 0.053 Uiso 1 1 calc R
C27 C 0.9716(10) -0.0191(8) 0.1783(7) 0.036(2) Uani 1 1 d .
C28 C 1.0661(11) -0.0297(8) 0.2400(8) 0.044(3) Uani 1 1 d .
H28 H 1.0459 -0.0768 0.2622 0.052 Uiso 1 1 calc R
C29 C 1.1887(11) 0.0297(8) 0.2675(7) 0.045(3) Uani 1 1 d .
H29 H 1.2551 0.0236 0.3088 0.053 Uiso 1 1 calc R
C30 C 1.2158(10) 0.0993(7) 0.2345(7) 0.036(2) Uani 1 1 d .
H30 H 1.3017 0.1392 0.2542 0.044 Uiso 1 1 calc R
C31 C 1.0061(9) 0.0529(7) 0.1493(7) 0.033(2) Uani 1 1 d .
C32 C 0.9105(9) 0.0648(7) 0.0858(7) 0.036(2) Uani 1 1 d .
C33 C 1.0619(11) 0.6222(9) 0.3425(8) 0.043(3) Uani 1 1 d .
H33 H 1.1361 0.6521 0.3305 0.051 Uiso 1 1 calc R
C34 C 0.9560(12) 0.6686(10) 0.3530(8) 0.051(3) Uani 1 1 d .
H34 H 0.9581 0.7275 0.3460 0.061 Uiso 1 1 calc R
C35 C 0.8506(11) 0.6279(10) 0.3731(8) 0.051(3) Uani 1 1 d .
H35 H 0.7794 0.6589 0.3814 0.062 Uiso 1 1 calc R
C36 C 0.8483(10) 0.5400(9) 0.3816(7) 0.046(3) Uani 1 1 d .
C37 C 0.7422(10) 0.4922(10) 0.4035(8) 0.053(3) Uani 1 1 d .
H37 H 0.6681 0.5197 0.4120 0.064 Uiso 1 1 calc R
C38 C 0.7476(10) 0.4103(11) 0.4117(9) 0.057(4) Uani 1 1 d .
H38 H 0.6764 0.3801 0.4262 0.069 Uiso 1 1 calc R
C39 C 0.8556(10) 0.3653(9) 0.3997(8) 0.046(3) Uani 1 1 d .
C40 C 0.8648(12) 0.2818(10) 0.4112(9) 0.056(3) Uani 1 1 d .
H40 H 0.7964 0.2514 0.4278 0.067 Uiso 1 1 calc R
C41 C 0.9706(13) 0.2428(10) 0.3991(9) 0.058(3) Uani 1 1 d .
H41 H 0.9771 0.1854 0.4070 0.069 Uiso 1 1 calc R
C42 C 1.0716(11) 0.2897(9) 0.3741(8) 0.045(3) Uani 1 1 d .
H42 H 1.1449 0.2616 0.3637 0.054 Uiso 1 1 calc R
C43 C 0.9603(9) 0.4106(8) 0.3789(7) 0.035(2) Uani 1 1 d .
C44 C 0.9569(9) 0.4968(8) 0.3677(7) 0.035(2) Uani 1 1 d .
C45 C 0.5829(17) 0.1269(12) 0.6326(11) 0.080(5) Uani 1 1 d .
H45A H 0.5668 0.1598 0.6942 0.095 Uiso 1 1 calc R
H45B H 0.5440 0.0553 0.6043 0.095 Uiso 1 1 calc R
H45C H 0.5440 0.1551 0.5942 0.095 Uiso 1 1 calc R
C46 C 0.718(2) 0.1422(12) 0.6397(12) 0.075(5) Uani 1 1 d .
C47 C 0.7898(16) -0.1047(12) 0.4423(11) 0.079(5) Uani 1 1 d .
H47A H 0.8553 -0.1242 0.4756 0.095 Uiso 1 1 calc R
H47B H 0.7401 -0.1633 0.3853 0.095 Uiso 1 1 calc R
H47C H 0.7308 -0.0768 0.4812 0.095 Uiso 1 1 calc R
C48 C 0.8509(16) -0.0335(14) 0.4210(11) 0.083(5) Uani 1 1 d .
C49 C 0.6183(15) 0.0432(10) 0.2846(10) 0.069(4) Uani 1 1 d .
H49A H 0.5742 -0.0273 0.2466 0.083 Uiso 1 1 calc R
H49B H 0.5768 0.0732 0.3356 0.083 Uiso 1 1 calc R
H49C H 0.7099 0.0487 0.3094 0.083 Uiso 1 1 calc R
C50 C 0.6092(14) 0.0952(9) 0.2281(9) 0.069(5) Uani 1 1 d .
B1 B 0.5233(11) -0.2490(10) 0.1486(9) 0.039(3) Uani 1 1 d .
B2 B 0.4775(15) 0.2199(11) 0.4680(12) 0.062(4) Uani 1 1 d .

loop_
_atom_site_aniso_label
_atom_site_aniso_U_11
_atom_site_aniso_U_22
_atom_site_aniso_U_33
_atom_site_aniso_U_23
_atom_site_aniso_U_13
_atom_site_aniso_U_12
Pd1 0.0216(4) 0.0275(4) 0.0394(5) 0.0159(4) 0.0106(3) 0.0035(3)
Pd2 0.0252(4) 0.0279(4) 0.0425(5) 0.0172(4) 0.0107(3) 0.0035(3)
Pd3 0.0229(4) 0.0361(5) 0.0412(5) 0.0186(4) 0.0125(3) 0.0060(3)
F1 0.048(4) 0.075(5) 0.054(4) 0.024(4) 0.017(3) 0.018(4)
F2 0.044(4) 0.047(4) 0.067(5) 0.024(4) 0.017(3) 0.021(3)
F3 0.042(4) 0.050(4) 0.127(7) 0.047(5) 0.030(4) 0.011(3)
F4 0.049(4) 0.050(4) 0.060(4) 0.019(4) -0.005(3) 0.001(3)
F5 0.140(9) 0.059(5) 0.097(7) 0.051(5) -0.039(6) -0.014(5)
F6 0.068(5) 0.037(4) 0.059(4) 0.020(3) 0.003(3) 0.003(3)
F7 0.055(5) 0.047(5) 0.258(15) 0.001(7) 0.066(7) 0.003(4)
F8 0.051(4) 0.052(4) 0.054(4) 0.015(4) 0.014(3) 0.009(3)
N1 0.025(4) 0.033(5) 0.030(4) 0.011(4) 0.014(3) 0.003(3)
N2 0.023(4) 0.028(4) 0.034(5) 0.011(4) 0.009(3) 0.003(3)
N3 0.031(4) 0.020(4) 0.048(5) 0.014(4) 0.015(4) 0.005(3)
N4 0.030(4) 0.029(4) 0.037(5) 0.015(4) 0.011(3) 0.005(3)
N5 0.034(5) 0.056(6) 0.036(5) 0.023(5) 0.010(4) 0.011(4)
N6 0.036(5) 0.035(5) 0.044(5) 0.022(4) 0.018(4) 0.002(4)
N7 0.144(15) 0.081(11) 0.105(12) 0.064(10) 0.018(12) 0.012(12)
N8 0.104(10) 0.076(9) 0.082(9) 0.057(8) 0.033(8) 0.017(8)
N9 0.083(9) 0.091(10) 0.079(9) 0.043(8) 0.024(7) 0.040(8)
C1 0.029(5) 0.039(6) 0.037(6) 0.019(5) 0.020(4) 0.011(4)
C2 0.028(5) 0.032(5) 0.037(6) 0.015(5) 0.015(4) 0.004(4)
C3 0.040(6) 0.034(6) 0.042(6) 0.022(5) 0.018(5) 0.004(5)
C4 0.020(4) 0.030(5) 0.046(6) 0.020(5) 0.005(4) 0.001(4)
C5 0.029(5) 0.039(6) 0.052(7) 0.025(6) 0.003(5) 0.001(5)
C6 0.013(4) 0.050(7) 0.037(6) 0.012(5) 0.003(4) 0.002(4)
C7 0.024(5) 0.036(6) 0.041(6) 0.018(5) 0.013(4) 0.001(4)
C8 0.019(4) 0.037(6) 0.036(6) 0.014(5) 0.007(4) 0.000(4)
C9 0.026(5) 0.041(6) 0.049(6) 0.022(5) 0.014(4) 0.009(4)
C10 0.035(5) 0.032(6) 0.047(6) 0.024(5) 0.012(4) -0.001(4)
C11 0.049(6) 0.028(6) 0.045(7) 0.018(5) 0.017(5) 0.007(5)
C12 0.036(5) 0.034(6) 0.032(6) 0.014(5) 0.017(4) 0.006(4)
C13 0.031(5) 0.051(7) 0.041(6) 0.021(5) 0.009(4) 0.022(5)
C14 0.031(5) 0.049(7) 0.043(6) 0.023(5) 0.020(4) 0.013(5)
C15 0.028(5) 0.038(6) 0.032(5) 0.010(5) 0.013(4) 0.008(4)
C16 0.020(5) 0.039(6) 0.048(6) 0.015(5) 0.010(4) 0.007(4)
C17 0.028(5) 0.033(6) 0.042(6) 0.010(5) 0.018(4) 0.003(4)
C18 0.035(5) 0.031(5) 0.032(5) 0.015(5) 0.016(4) 0.001(4)
C19 0.025(5) 0.030(5) 0.029(5) 0.013(4) 0.013(4) 0.003(4)
C20 0.025(5) 0.028(5) 0.042(6) 0.017(5) 0.010(4) 0.007(4)
C21 0.034(5) 0.034(6) 0.030(5) 0.008(5) 0.005(4) 0.010(4)
C22 0.045(6) 0.039(7) 0.053(7) 0.016(6) 0.009(5) 0.013(5)
C23 0.037(6) 0.028(6) 0.057(7) 0.004(6) 0.001(5) 0.004(5)
C24 0.027(5) 0.022(5) 0.052(7) 0.011(5) 0.012(4) -0.002(4)
C25 0.036(6) 0.034(6) 0.057(8) 0.008(6) 0.007(5) -0.004(5)
C26 0.042(6) 0.030(6) 0.060(7) 0.018(6) 0.021(5) 0.004(5)
C27 0.041(6) 0.029(5) 0.034(6) 0.009(5) 0.016(4) 0.003(4)
C28 0.060(7) 0.026(6) 0.041(6) 0.016(5) 0.012(5) -0.001(5)
C29 0.056(7) 0.038(6) 0.038(6) 0.020(5) 0.000(5) 0.011(5)
C30 0.035(5) 0.021(5) 0.044(6) 0.009(5) 0.009(5) 0.001(4)
C31 0.036(5) 0.021(5) 0.036(6) 0.006(4) 0.012(4) 0.006(4)
C32 0.033(5) 0.027(5) 0.041(6) 0.009(5) 0.016(4) 0.008(4)
C33 0.049(6) 0.046(7) 0.044(7) 0.023(6) 0.021(5) 0.022(5)
C34 0.059(7) 0.058(8) 0.040(7) 0.017(6) 0.024(6) 0.032(6)
C35 0.033(6) 0.072(9) 0.042(7) 0.013(6) 0.009(5) 0.030(6)
C36 0.026(5) 0.058(8) 0.035(6) 0.006(6) 0.007(4) 0.010(5)
C37 0.020(5) 0.058(8) 0.048(7) -0.001(6) 0.007(5) -0.005(5)
C38 0.028(6) 0.063(9) 0.053(8) 0.003(7) 0.019(5) -0.005(6)
C39 0.037(6) 0.046(7) 0.040(6) 0.004(5) 0.019(5) 0.001(5)
C40 0.050(7) 0.052(8) 0.055(8) 0.016(7) 0.026(6) -0.003(6)
C41 0.070(9) 0.053(8) 0.052(8) 0.029(7) 0.020(6) -0.007(7)
C42 0.041(6) 0.047(7) 0.048(7) 0.025(6) 0.010(5) 0.002(5)
C43 0.028(5) 0.034(6) 0.035(6) 0.007(5) 0.016(4) -0.001(4)
C44 0.031(5) 0.041(6) 0.029(5) 0.012(5) 0.011(4) 0.006(4)
C45 0.110(14) 0.064(10) 0.076(11) 0.040(9) 0.032(10) 0.016(9)
C46 0.117(15) 0.053(9) 0.078(11) 0.048(9) 0.036(11) 0.020(10)
C47 0.092(11) 0.067(10) 0.066(10) 0.034(9) 0.003(8) -0.012(9)
C48 0.084(11) 0.107(14) 0.063(10) 0.062(10) -0.002(8) -0.021(10)
C49 0.084(10) 0.042(8) 0.076(10) 0.019(7) 0.024(8) 0.021(7)
C50 0.085(10) 0.039(7) 0.044(7) -0.001(6) -0.035(7) 0.027(7)
B1 0.028(6) 0.042(7) 0.048(8) 0.019(6) 0.011(5) 0.009(5)
B2 0.055(9) 0.036(8) 0.071(11) 0.011(8) -0.009(8) 0.007(7)

loop_
_atom_type_symbol
_atom_type_description
_atom_type_scat_dispersion_real
_atom_type_scat_dispersion_imag
_atom_type_scat_source
C C 0.0033 0.0016 'International Tables Vol C Tables 4.2.6.8 and 6.1.1.4'
H H 0.0000 0.0000 'International Tables Vol C Tables 4.2.6.8 and 6.1.1.4'
F F 0.0171 0.0103 'International Tables Vol C Tables 4.2.6.8 and 6.1.1.4'
N N 0.0061 0.0033 'International Tables Vol C Tables 4.2.6.8 and 6.1.1.4'
B B 0.0013 0.0007 'International Tables Vol C Tables 4.2.6.8 and 6.1.1.4'
Pd Pd -0.9988 1.0072 'International Tables Vol C Tables 4.2.6.8 and 6.1.1.4'

loop_
_geom_angle_atom_site_label_1
_geom_angle_atom_site_label_2
_geom_angle_atom_site_label_3
_geom_angle
C1 Pd1 N1 98.4(3)
C1 Pd1 N2 176.1(4)
N1 Pd1 N2 77.9(3)
C1 Pd1 C2 36.0(4)
N1 Pd1 C2 129.9(3)
N2 Pd1 C2 147.9(3)
C1 Pd1 Pd2 85.2(3)
N1 Pd1 Pd2 174.3(2)
N2 Pd1 Pd2 98.6(2)
C2 Pd1 Pd2 52.2(2)
C1 Pd1 Pd3 86.7(3)
N1 Pd1 Pd3 105.8(2)
N2 Pd1 Pd3 93.1(2)
C2 Pd1 Pd3 93.3(2)
Pd2 Pd1 Pd3 78.72(3)
C3 Pd2 N4 103.8(4)
C3 Pd2 N3 162.5(4)
N4 Pd2 N3 77.5(3)
C3 Pd2 C2 38.1(4)
N4 Pd2 C2 138.2(3)
N3 Pd2 C2 132.6(3)
C3 Pd2 Pd1 85.9(3)
N4 Pd2 Pd1 156.2(2)
N3 Pd2 Pd1 99.8(2)
C2 Pd2 Pd1 59.7(2)
C6 Pd3 N6 132.1(4)
C6 Pd3 C5 39.3(4)
N6 Pd3 C5 109.1(4)
C6 Pd3 N5 127.2(4)
N6 Pd3 N5 78.2(3)
C5 Pd3 N5 166.2(4)
C6 Pd3 C7 39.1(4)
N6 Pd3 C7 171.2(4)
C5 Pd3 C7 63.6(4)
N5 Pd3 C7 107.9(4)
C6 Pd3 Pd1 115.7(3)
N6 Pd3 Pd1 105.7(2)
C5 Pd3 Pd1 104.4(3)
N5 Pd3 Pd1 84.1(2)
C7 Pd3 Pd1 81.5(3)
C9 N1 C20 118.6(8)
C9 N1 Pd1 128.2(6)
C20 N1 Pd1 112.8(6)
C18 N2 C19 117.5(8)
C18 N2 Pd1 131.0(7)
C19 N2 Pd1 111.4(6)
C21 N3 C32 116.6(9)
C21 N3 Pd2 130.2(7)
C32 N3 Pd2 113.2(6)
C30 N4 C31 117.1(9)
C30 N4 Pd2 128.4(7)
C31 N4 Pd2 114.1(6)
C33 N5 C44 119.4(9)
C33 N5 Pd3 128.6(7)
C44 N5 Pd3 112.0(7)
C42 N6 C43 119.1(9)
C42 N6 Pd3 127.6(7)
C43 N6 Pd3 113.3(7)
C2 C1 C8 106.8(8)
C2 C1 Pd1 88.3(6)
C8 C1 Pd1 113.6(6)
C2 C1 H1 115.0
C8 C1 H1 115.0
Pd1 C1 H1 115.0
C3 C2 C1 112.2(9)
C3 C2 Pd2 63.3(5)
C1 C2 Pd2 118.1(6)
C3 C2 Pd1 109.7(7)
C1 C2 Pd1 55.7(5)
Pd2 C2 Pd1 68.0(2)
C3 C2 H2 123.9
C1 C2 H2 123.9
Pd2 C2 H2 88.9
Pd1 C2 H2 101.6
C2 C3 C4 107.9(8)
C2 C3 Pd2 78.5(6)
C4 C3 Pd2 125.5(7)
C2 C3 H3 113.0
C4 C3 H3 113.0
Pd2 C3 H3 113.0
C5 C4 C3 123.0(8)
C5 C4 C8 103.4(8)
C3 C4 C8 106.2(8)
C5 C4 H4 107.8
C3 C4 H4 107.8
C8 C4 H4 107.8
C6 C5 C4 107.8(9)
C6 C5 Pd3 66.9(5)
C4 C5 Pd3 105.5(6)
C6 C5 H5 121.3
C4 C5 H5 121.3
Pd3 C5 H5 121.3
C7 C6 C5 106.5(9)
C7 C6 Pd3 74.2(5)
C5 C6 Pd3 73.7(6)
C7 C6 H6 126.3
C5 C6 H6 126.3
Pd3 C6 H6 126.3
C6 C7 C8 108.2(9)
C6 C7 Pd3 66.7(5)
C8 C7 Pd3 103.2(6)
C6 C7 H7 121.8
C8 C7 H7 121.8
Pd3 C7 H7 121.8
C7 C8 C4 104.3(8)
C7 C8 C1 123.2(8)
C4 C8 C1 104.9(8)
C7 C8 H8 107.8
C4 C8 H8 107.8
C1 C8 H8 107.8
N1 C9 C10 122.6(9)
N1 C9 H9 118.7
C10 C9 H9 118.7
C11 C10 C9 119.5(9)
C11 C10 H10 120.2
C9 C10 H10 120.2
C10 C11 C12 120.0(10)
C10 C11 H11 120.0
C12 C11 H11 120.0
C20 C12 C11 117.8(9)
C20 C12 C13 118.3(9)
C11 C12 C13 123.9(10)
C14 C13 C12 120.5(9)
C14 C13 H13 119.8
C12 C13 H13 119.8
C13 C14 C15 122.1(9)
C13 C14 H14 118.9
C15 C14 H14 118.9
C16 C15 C19 118.7(9)
C16 C15 C14 123.0(8)
C19 C15 C14 118.3(9)
C17 C16 C15 119.1(9)
C17 C16 H16 120.4
C15 C16 H16 120.4
C16 C17 C18 119.0(9)
C16 C17 H17 120.5
C18 C17 H17 120.5
N2 C18 C17 123.8(9)
N2 C18 H18 118.1
C17 C18 H18 118.1
N2 C19 C15 121.7(8)
N2 C19 C20 117.8(8)
C15 C19 C20 120.5(9)
N1 C20 C12 121.3(9)
N1 C20 C19 118.4(8)
C12 C20 C19 120.2(8)
N3 C21 C22 124.5(10)
N3 C21 H21 117.8
C22 C21 H21 117.8
C23 C22 C21 118.1(11)
C23 C22 H22 121.0
C21 C22 H22 121.0
C22 C23 C24 120.2(10)
C22 C23 H23 119.9
C24 C23 H23 119.9
C23 C24 C32 118.2(10)
C23 C24 C25 123.9(9)
C32 C24 C25 117.9(10)
C26 C25 C24 122.9(10)
C26 C25 H25 118.6
C24 C25 H25 118.6
C25 C26 C27 119.9(11)
C25 C26 H26 120.0
C27 C26 H26 120.0
C28 C27 C31 118.5(9)
C28 C27 C26 122.5(10)
C31 C27 C26 119.0(10)
C29 C28 C27 118.1(10)
C29 C28 H28 120.9
C27 C28 H28 120.9
C28 C29 C30 119.9(10)
C28 C29 H29 120.0
C30 C29 H29 120.0
N4 C30 C29 123.3(10)
N4 C30 H30 118.3
C29 C30 H30 118.3
N4 C31 C27 123.0(9)
N4 C31 C32 117.7(9)
C27 C31 C32 119.3(9)
N3 C32 C24 122.3(10)
N3 C32 C31 116.9(9)
C24 C32 C31 120.8(10)
N5 C33 C34 122.3(11)
N5 C33 H33 118.9
C34 C33 H33 118.9
C35 C34 C33 119.3(12)
C35 C34 H34 120.3
C33 C34 H34 120.3
C34 C35 C36 119.5(10)
C34 C35 H35 120.2
C36 C35 H35 120.2
C35 C36 C44 117.6(10)
C35 C36 C37 123.5(11)
C44 C36 C37 118.9(12)
C38 C37 C36 120.2(11)
C38 C37 H37 119.9
C36 C37 H37 119.9
C37 C38 C39 122.7(11)
C37 C38 H38 118.6
C39 C38 H38 118.6
C40 C39 C43 118.3(10)
C40 C39 C38 123.5(11)
C43 C39 C38 118.2(12)
C41 C40 C39 120.6(11)
C41 C40 H40 119.7
C39 C40 H40 119.7
C40 C41 C42 118.6(12)
C40 C41 H41 120.7
C42 C41 H41 120.7
N6 C42 C41 121.8(11)
N6 C42 H42 119.1
C41 C42 H42 119.1
N6 C43 C39 121.6(10)
N6 C43 C44 117.6(8)
C39 C43 C44 120.7(10)
N5 C44 C43 118.8(9)
N5 C44 C36 121.9(10)
C43 C44 C36 119.2(10)
C46 C45 H45A 109.5
C46 C45 H45B 109.5
H45A C45 H45B 109.5
C46 C45 H45C 109.5
H45A C45 H45C 109.5
H45B C45 H45C 109.5
N7 C46 C45 177(2)
C48 C47 H47A 109.5
C48 C47 H47B 109.5
H47A C47 H47B 109.5
C48 C47 H47C 109.5
H47A C47 H47C 109.5
H47B C47 H47C 109.5
N8 C48 C47 176.2(18)
C50 C49 H49A 109.5
C50 C49 H49B 109.5
H49A C49 H49B 109.5
C50 C49 H49C 109.5
H49A C49 H49C 109.5
H49B C49 H49C 109.5
N9 C50 C49 154.5(19)
F4 B1 F1 108.3(9)
F4 B1 F3 110.3(10)
F1 B1 F3 110.0(10)
F4 B1 F2 110.4(10)
F1 B1 F2 108.4(9)
F3 B1 F2 109.5(9)
F7 B2 F8 112.3(13)
F7 B2 F6 109.7(14)
F8 B2 F6 111.5(11)
F7 B2 F5 112.6(13)
F8 B2 F5 103.8(13)
F6 B2 F5 106.7(12)

loop_
_geom_bond_atom_site_label_1
_geom_bond_atom_site_label_2
_geom_bond_distance
Pd1 C1 2.025(9)
Pd1 N1 2.123(8)
Pd1 N2 2.173(7)
Pd1 C2 2.449(9)
Pd1 Pd2 2.6291(12)
Pd1 Pd3 2.9172(13)
Pd2 C3 2.043(10)
Pd2 N4 2.130(8)
Pd2 N3 2.169(8)
Pd2 C2 2.241(9)
Pd3 C6 2.058(9)
Pd3 N6 2.125(8)
Pd3 C5 2.147(10)
Pd3 N5 2.151(9)
Pd3 C7 2.155(9)
F1 B1 1.380(14)
F2 B1 1.409(13)
F3 B1 1.382(14)
F4 B1 1.377(14)
F5 B2 1.44(2)
F6 B2 1.385(16)
F7 B2 1.325(19)
F8 B2 1.370(16)
N1 C9 1.341(13)
N1 C20 1.366(11)
N2 C18 1.326(12)
N2 C19 1.367(12)
N3 C21 1.322(12)
N3 C32 1.368(13)
N4 C30 1.318(13)
N4 C31 1.365(12)
N5 C33 1.312(14)
N5 C44 1.358(13)
N6 C42 1.319(14)
N6 C43 1.364(12)
N7 C46 1.14(2)
N8 C48 1.058(17)
N9 C50 1.043(15)
C1 C2 1.438(14)
C1 C8 1.544(14)
C1 H1 1.0000
C2 C3 1.411(14)
C2 H2 0.9500
C3 C4 1.525(14)
C3 H3 1.0000
C4 C5 1.522(15)
C4 C8 1.539(14)
C4 H4 1.0000
C5 C6 1.417(15)
C5 H5 1.0000
C6 C7 1.414(14)
C6 H6 1.0000
C7 C8 1.518(14)
C7 H7 1.0000
C8 H8 1.0000
C9 C10 1.395(14)
C9 H9 0.9500
C10 C11 1.350(14)
C10 H10 0.9500
C11 C12 1.411(14)
C11 H11 0.9500
C12 C20 1.415(13)
C12 C13 1.452(13)
C13 C14 1.356(15)
C13 H13 0.9500
C14 C15 1.418(14)
C14 H14 0.9500
C15 C16 1.385(14)
C15 C19 1.422(12)
C16 C17 1.372(14)
C16 H16 0.9500
C17 C18 1.401(13)
C17 H17 0.9500
C18 H18 0.9500
C19 C20 1.413(13)
C21 C22 1.412(15)
C21 H21 0.9500
C22 C23 1.347(17)
C22 H22 0.9500
C23 C24 1.394(15)
C23 H23 0.9500
C24 C32 1.403(13)
C24 C25 1.434(16)
C25 C26 1.326(16)
C25 H25 0.9500
C26 C27 1.471(14)
C26 H26 0.9500
C27 C28 1.398(15)
C27 C31 1.399(14)
C28 C29 1.371(16)
C28 H28 0.9500
C29 C30 1.401(15)
C29 H29 0.9500
C30 H30 0.9500
C31 C32 1.437(14)
C33 C34 1.414(15)
C33 H33 0.9500
C34 C35 1.366(17)
C34 H34 0.9500
C35 C36 1.401(18)
C35 H35 0.9500
C36 C44 1.417(14)
C36 C37 1.439(16)
C37 C38 1.320(19)
C37 H37 0.9500
C38 C39 1.423(16)
C38 H38 0.9500
C39 C40 1.379(18)
C39 C43 1.397(14)
C40 C41 1.354(18)
C40 H40 0.9500
C41 C42 1.423(16)
C41 H41 0.9500
C42 H42 0.9500
C43 C44 1.408(15)
C45 C46 1.42(2)
C45 H45A 0.9800
C45 H45B 0.9800
C45 H45C 0.9800
C47 C48 1.39(2)
C47 H47A 0.9800
C47 H47B 0.9800
C47 H47C 0.9800
C49 C50 1.461(19)
C49 H49A 0.9800
C49 H49B 0.9800
C49 H49C 0.9800

loop_
_geom_torsion_atom_site_label_1
_geom_torsion_atom_site_label_2
_geom_torsion_atom_site_label_3
_geom_torsion_atom_site_label_4
_geom_torsion
C1 Pd1 Pd2 C3 13.7(4)
N2 Pd1 Pd2 C3 -165.4(4)
C2 Pd1 Pd2 C3 29.4(4)
Pd3 Pd1 Pd2 C3 -73.9(3)
C1 Pd1 Pd2 N4 129.2(6)
N2 Pd1 Pd2 N4 -49.9(6)
C2 Pd1 Pd2 N4 144.8(6)
Pd3 Pd1 Pd2 N4 41.5(5)
C1 Pd1 Pd2 N3 -149.6(4)
N2 Pd1 Pd2 N3 31.3(3)
C2 Pd1 Pd2 N3 -134.0(4)
Pd3 Pd1 Pd2 N3 122.7(2)
C1 Pd1 Pd2 C2 -15.7(4)
N2 Pd1 Pd2 C2 165.3(4)
Pd3 Pd1 Pd2 C2 -103.3(3)
C1 Pd1 Pd3 C6 9.5(4)
N1 Pd1 Pd3 C6 -88.4(4)
N2 Pd1 Pd3 C6 -166.6(4)
C2 Pd1 Pd3 C6 44.9(4)
Pd2 Pd1 Pd3 C6 95.3(3)
C1 Pd1 Pd3 N6 -145.9(4)
N1 Pd1 Pd3 N6 116.2(3)
N2 Pd1 Pd3 N6 38.0(3)
C2 Pd1 Pd3 N6 -110.5(3)
Pd2 Pd1 Pd3 N6 -60.1(2)
C1 Pd1 Pd3 C5 -30.8(4)
N1 Pd1 Pd3 C5 -128.7(4)
N2 Pd1 Pd3 C5 153.1(4)
C2 Pd1 Pd3 C5 4.6(4)
Pd2 Pd1 Pd3 C5 55.0(3)
C1 Pd1 Pd3 N5 138.1(4)
N1 Pd1 Pd3 N5 40.3(3)
N2 Pd1 Pd3 N5 -38.0(3)
C2 Pd1 Pd3 N5 173.5(3)
Pd2 Pd1 Pd3 N5 -136.1(3)
C1 Pd1 Pd3 C7 29.0(4)
N1 Pd1 Pd3 C7 -68.8(3)
N2 Pd1 Pd3 C7 -147.1(4)
C2 Pd1 Pd3 C7 64.4(4)
Pd2 Pd1 Pd3 C7 114.8(3)
C1 Pd1 N1 C9 -2.6(9)
N2 Pd1 N1 C9 176.1(9)
C2 Pd1 N1 C9 -22.1(10)
Pd3 Pd1 N1 C9 86.3(8)
C1 Pd1 N1 C20 170.4(7)
N2 Pd1 N1 C20 -10.8(6)
C2 Pd1 N1 C20 151.0(6)
Pd3 Pd1 N1 C20 -100.6(6)
N1 Pd1 N2 C18 -173.8(9)
C2 Pd1 N2 C18 33.0(12)
Pd2 Pd1 N2 C18 10.8(9)
Pd3 Pd1 N2 C18 -68.3(9)
N1 Pd1 N2 C19 11.1(6)
C2 Pd1 N2 C19 -142.1(7)
Pd2 Pd1 N2 C19 -164.3(6)
Pd3 Pd1 N2 C19 116.6(6)
C3 Pd2 N3 C21 -77.5(14)
N4 Pd2 N3 C21 -173.5(9)
C2 Pd2 N3 C21 -27.0(10)
Pd1 Pd2 N3 C21 30.6(9)
C3 Pd2 N3 C32 102.2(13)
N4 Pd2 N3 C32 6.1(6)
C2 Pd2 N3 C32 152.6(6)
Pd1 Pd2 N3 C32 -149.8(6)
C3 Pd2 N4 C30 17.8(9)
N3 Pd2 N4 C30 179.9(9)
C2 Pd2 N4 C30 37.5(11)
Pd1 Pd2 N4 C30 -94.2(9)
C3 Pd2 N4 C31 -169.4(7)
N3 Pd2 N4 C31 -7.4(6)
C2 Pd2 N4 C31 -149.7(7)
Pd1 Pd2 N4 C31 78.6(9)
C6 Pd3 N5 C33 43.8(11)
N6 Pd3 N5 C33 178.4(10)
C5 Pd3 N5 C33 55(2)
C7 Pd3 N5 C33 4.9(10)
Pd1 Pd3 N5 C33 -74.1(9)
C6 Pd3 N5 C44 -135.4(7)
N6 Pd3 N5 C44 -0.8(7)
C5 Pd3 N5 C44 -124.3(16)
C7 Pd3 N5 C44 -174.3(7)
Pd1 Pd3 N5 C44 106.7(7)
C6 Pd3 N6 C42 -48.8(11)
C5 Pd3 N6 C42 -11.0(10)
N5 Pd3 N6 C42 -178.8(10)
Pd1 Pd3 N6 C42 100.8(9)
C6 Pd3 N6 C43 129.1(7)
C5 Pd3 N6 C43 166.8(7)
N5 Pd3 N6 C43 -1.0(7)
Pd1 Pd3 N6 C43 -81.3(7)
N1 Pd1 C1 C2 -154.3(6)
Pd2 Pd1 C1 C2 21.3(6)
Pd3 Pd1 C1 C2 100.3(6)
N1 Pd1 C1 C8 98.1(7)
N2 Pd1 C1 C8 80(5)
Pd2 Pd1 C1 C8 -86.3(7)
Pd3 Pd1 C1 C8 -7.4(7)
C8 C1 C2 C3 14.8(10)
Pd1 C1 C2 C3 -99.4(8)
C8 C1 C2 Pd2 85.4(8)
Pd1 C1 C2 Pd2 -28.8(7)
C8 C1 C2 Pd1 114.2(7)
N4 Pd2 C2 C3 -32.0(8)
N3 Pd2 C2 C3 -158.0(6)
Pd1 Pd2 C2 C3 127.6(7)
C3 Pd2 C2 C1 -102.2(10)
N4 Pd2 C2 C1 -134.2(7)
N3 Pd2 C2 C1 99.9(8)
Pd1 Pd2 C2 C1 25.4(7)
C3 Pd2 C2 Pd1 -127.6(7)
N4 Pd2 C2 Pd1 -159.6(4)
N3 Pd2 C2 Pd1 74.4(4)
C1 Pd1 C2 C3 103.9(10)
N1 Pd1 C2 C3 138.0(6)
N2 Pd1 C2 C3 -77.1(9)
Pd2 Pd1 C2 C3 -48.8(6)
Pd3 Pd1 C2 C3 24.2(7)
N1 Pd1 C2 C1 34.1(8)
N2 Pd1 C2 C1 179.0(6)
Pd2 Pd1 C2 C1 -152.7(7)
Pd3 Pd1 C2 C1 -79.8(6)
C1 Pd1 C2 Pd2 152.7(7)
N1 Pd1 C2 Pd2 -173.2(3)
N2 Pd1 C2 Pd2 -28.3(7)
Pd3 Pd1 C2 Pd2 72.96(19)
C1 C2 C3 C4 -12.5(11)
Pd2 C2 C3 C4 -123.9(8)
Pd1 C2 C3 C4 -72.5(8)
C1 C2 C3 Pd2 111.4(7)
Pd1 C2 C3 Pd2 51.3(5)
N4 Pd2 C3 C2 158.7(6)
N3 Pd2 C3 C2 66.7(14)
Pd1 Pd2 C3 C2 -43.3(6)
N4 Pd2 C3 C4 -97.4(8)
N3 Pd2 C3 C4 170.7(9)
C2 Pd2 C3 C4 103.9(10)
Pd1 Pd2 C3 C4 60.6(8)
C2 C3 C4 C5 123.4(10)
Pd2 C3 C4 C5 34.9(13)
C2 C3 C4 C8 5.0(10)
Pd2 C3 C4 C8 -83.6(9)
C3 C4 C5 C6 -141.3(9)
C8 C4 C5 C6 -21.5(10)
C3 C4 C5 Pd3 -71.1(10)
C8 C4 C5 Pd3 48.7(8)
N6 Pd3 C5 C6 -134.2(6)
N5 Pd3 C5 C6 -14.0(19)
C7 Pd3 C5 C6 40.5(6)
Pd1 Pd3 C5 C6 113.1(6)
C6 Pd3 C5 C4 -103.1(9)
N6 Pd3 C5 C4 122.7(6)
N5 Pd3 C5 C4 -117.1(15)
C7 Pd3 C5 C4 -62.7(7)
Pd1 Pd3 C5 C4 10.0(7)
C4 C5 C6 C7 32.2(10)
Pd3 C5 C6 C7 -67.5(6)
C4 C5 C6 Pd3 99.7(7)
N6 Pd3 C6 C7 178.9(6)
C5 Pd3 C6 C7 112.9(9)
N5 Pd3 C6 C7 -71.3(7)
Pd1 Pd3 C6 C7 31.6(7)
N6 Pd3 C6 C5 66.0(8)
N5 Pd3 C6 C5 175.8(6)
C7 Pd3 C6 C5 -112.9(9)
Pd1 Pd3 C6 C5 -81.3(6)
C5 C6 C7 C8 -29.7(10)
Pd3 C6 C7 C8 -96.9(7)
C5 C6 C7 Pd3 67.2(6)
C5 Pd3 C7 C6 -40.6(6)
N5 Pd3 C7 C6 127.5(6)
Pd1 Pd3 C7 C6 -151.5(6)
C6 Pd3 C7 C8 104.4(9)
C5 Pd3 C7 C8 63.8(7)
N5 Pd3 C7 C8 -128.1(6)
Pd1 Pd3 C7 C8 -47.1(6)
C6 C7 C8 C4 15.4(9)
Pd3 C7 C8 C4 -54.1(7)
C6 C7 C8 C1 134.4(9)
Pd3 C7 C8 C1 64.9(10)
C5 C4 C8 C7 3.6(9)
C3 C4 C8 C7 134.3(8)
C5 C4 C8 C1 -127.2(8)
C3 C4 C8 C1 3.6(9)
C2 C1 C8 C7 -129.4(9)
Pd1 C1 C8 C7 -33.7(12)
C2 C1 C8 C4 -10.7(9)
Pd1 C1 C8 C4 84.9(8)
C20 N1 C9 C10 1.0(15)
Pd1 N1 C9 C10 173.7(7)
N1 C9 C10 C11 -0.6(16)
C9 C10 C11 C12 -0.2(16)
C10 C11 C12 C20 0.6(15)
C10 C11 C12 C13 179.9(10)
C20 C12 C13 C14 2.0(15)
C11 C12 C13 C14 -177.3(10)
C12 C13 C14 C15 -0.1(16)
C13 C14 C15 C16 178.1(10)
C13 C14 C15 C19 -0.5(15)
C19 C15 C16 C17 5.8(15)
C14 C15 C16 C17 -172.8(10)
C15 C16 C17 C18 -5.0(15)
C19 N2 C18 C17 5.1(14)
Pd1 N2 C18 C17 -169.8(7)
C16 C17 C18 N2 -0.5(15)
C18 N2 C19 C15 -4.1(13)
Pd1 N2 C19 C15 171.7(7)
C18 N2 C19 C20 174.1(9)
Pd1 N2 C19 C20 -10.1(11)
C16 C15 C19 N2 -1.2(14)
C14 C15 C19 N2 177.5(9)
C16 C15 C19 C20 -179.4(10)
C14 C15 C19 C20 -0.7(14)
C9 N1 C20 C12 -0.6(14)
Pd1 N1 C20 C12 -174.3(7)
C9 N1 C20 C19 -177.0(9)
Pd1 N1 C20 C19 9.2(11)
C11 C12 C20 N1 -0.2(15)
C13 C12 C20 N1 -179.5(9)
C11 C12 C20 C19 176.1(9)
C13 C12 C20 C19 -3.2(14)
N2 C19 C20 N1 0.8(14)
C15 C19 C20 N1 179.1(9)
N2 C19 C20 C12 -175.7(9)
C15 C19 C20 C12 2.6(15)
C32 N3 C21 C22 2.8(14)
Pd2 N3 C21 C22 -177.6(8)
N3 C21 C22 C23 -0.7(16)
C21 C22 C23 C24 -0.4(17)
C22 C23 C24 C32 -0.8(16)
C22 C23 C24 C25 179.0(11)
C23 C24 C25 C26 178.6(11)
C32 C24 C25 C26 -1.6(17)
C24 C25 C26 C27 -2.5(17)
C25 C26 C27 C28 -177.7(11)
C25 C26 C27 C31 4.5(16)
C31 C27 C28 C29 -1.4(15)
C26 C27 C28 C29 -179.2(10)
C27 C28 C29 C30 0.7(17)
C31 N4 C30 C29 -1.1(15)
Pd2 N4 C30 C29 171.5(8)
C28 C29 C30 N4 0.5(17)
C30 N4 C31 C27 0.3(14)
Pd2 N4 C31 C27 -173.3(7)
C30 N4 C31 C32 -178.6(9)
Pd2 N4 C31 C32 7.7(11)
C28 C27 C31 N4 0.9(15)
C26 C27 C31 N4 178.8(9)
C28 C27 C31 C32 179.8(9)
C26 C27 C31 C32 -2.3(14)
C21 N3 C32 C24 -4.0(14)
Pd2 N3 C32 C24 176.3(8)
C21 N3 C32 C31 175.5(9)
Pd2 N3 C32 C31 -4.1(10)
C23 C24 C32 N3 3.1(15)
C25 C24 C32 N3 -176.7(9)
C23 C24 C32 C31 -176.4(9)
C25 C24 C32 C31 3.8(15)
N4 C31 C32 N3 -2.3(13)
C27 C31 C32 N3 178.6(9)
N4 C31 C32 C24 177.2(9)
C27 C31 C32 C24 -1.8(14)
C44 N5 C33 C34 -1.3(17)
Pd3 N5 C33 C34 179.6(8)
N5 C33 C34 C35 2.1(18)
C33 C34 C35 C36 -1.1(18)
C34 C35 C36 C44 -0.5(17)
C34 C35 C36 C37 179.4(11)
C35 C36 C37 C38 -179.0(11)
C44 C36 C37 C38 1.0(17)
C36 C37 C38 C39 0.0(19)
C37 C38 C39 C40 177.6(12)
C37 C38 C39 C43 0.4(18)
C43 C39 C40 C41 -2.6(18)
C38 C39 C40 C41 -179.8(12)
C39 C40 C41 C42 -0.1(19)
C43 N6 C42 C41 -0.8(16)
Pd3 N6 C42 C41 177.0(8)
C40 C41 C42 N6 1.8(19)
C42 N6 C43 C39 -2.0(16)
Pd3 N6 C43 C39 179.9(8)
C42 N6 C43 C44 -179.3(10)
Pd3 N6 C43 C44 2.6(12)
C40 C39 C43 N6 3.7(17)
C38 C39 C43 N6 -179.0(10)
C40 C39 C43 C44 -179.1(10)
C38 C39 C43 C44 -1.7(16)
C33 N5 C44 C43 -176.8(9)
Pd3 N5 C44 C43 2.5(12)
C33 N5 C44 C36 -0.4(16)
Pd3 N5 C44 C36 178.9(8)
N6 C43 C44 N5 -3.5(15)
C39 C43 C44 N5 179.2(10)
N6 C43 C44 C36 -180.0(9)
C39 C43 C44 C36 2.7(16)
C35 C36 C44 N5 1.3(16)
C37 C36 C44 N5 -178.6(10)
C35 C36 C44 C43 177.7(10)
C37 C36 C44 C43 -2.3(15)
